data_2224302
loop_
_publ_author_name
'Zhao, Yu-Ling'
'Meng, Jing'

_publ_section_title
(3-Allyloxypicolinato-\k^2^<i>N</i>,<i>O</i>^2^)bis[3,5-difluoro-2-(2-pyridyl)phenyl-\k^2^C^1^,<i>N</i>]iridium(III)
_journal_coeditor_code HY2251
_journal_issue 12
_journal_name_full 'Acta Crystallographica Section E'
_journal_page_first m1546
_journal_page_last m1547
_journal_paper_doi 10.1107/S1600536809046479
_journal_volume 65
_journal_year 2009
_chemical_formula_iupac '[Ir (C11 H6 F2 N)2 (C9 H8 N O3)]'
_chemical_formula_moiety 'C31 H20 F4 Ir N3 O3'
_chemical_formula_sum 'C31 H20 F4 Ir N3 O3'
_chemical_formula_weight 750.70
_chemical_name_systematic
;
(3-Allyloxypicolinato-\k^2^<i>N</i>,<i>O</i>^2^)bis[3,5-difluoro-2-(2-
pyridyl)phenyl-\k^2^C^1^,<i>N</i>]iridium(III)
;
_space_group_IT_number 15
_symmetry_cell_setting monoclinic
_symmetry_space_group_name_Hall '-C 2yc'
_symmetry_space_group_name_H-M 'C 1 2/c 1'
_atom_sites_solution_hydrogens geom
_atom_sites_solution_primary direct
_atom_sites_solution_secondary difmap
_audit_creation_method SHELXL-97
_cell_angle_alpha 90.00
_cell_angle_beta 94.107(2)
_cell_angle_gamma 90.00
_cell_formula_units_Z 8
_cell_length_a 33.429(4)
_cell_length_b 9.9117(12)
_cell_length_c 16.0265(19)
_cell_measurement_reflns_used 7056
_cell_measurement_temperature 185(2)
_cell_measurement_theta_max 25.80
_cell_measurement_theta_min 2.44
_cell_volume 5296.6(11)
_computing_cell_refinement 'SAINT (Bruker, 2007)'
_computing_data_collection 'SMART (Bruker, 2007)'
_computing_data_reduction 'SAINT (Bruker, 2007)'
_computing_molecular_graphics 'SHELXTL (Sheldrick, 2008) and Mercury (Macrae <i>et al.</i>,  2006)'
_computing_publication_material 'SHELXTL (Sheldrick, 2008)'
_computing_structure_refinement 'SHELXL97 (Sheldrick, 2008)'
_computing_structure_solution 'SHELXS97 (Sheldrick, 2008)'
_diffrn_ambient_temperature 185(2)
_diffrn_measured_fraction_theta_full 0.995
_diffrn_measured_fraction_theta_max 0.995
_diffrn_measurement_device_type 'Bruker SMART APEX CCD'
_diffrn_measurement_method '\f and \w'
_diffrn_radiation_monochromator graphite
_diffrn_radiation_source 'sealed tube'
_diffrn_radiation_type MoK\a
_diffrn_radiation_wavelength 0.71073
_diffrn_reflns_av_R_equivalents 0.0390
_diffrn_reflns_av_sigmaI/netI 0.0465
_diffrn_reflns_limit_h_max 36
_diffrn_reflns_limit_h_min -40
_diffrn_reflns_limit_k_max 12
_diffrn_reflns_limit_k_min -12
_diffrn_reflns_limit_l_max 19
_diffrn_reflns_limit_l_min -11
_diffrn_reflns_number 14169
_diffrn_reflns_theta_full 25.82
_diffrn_reflns_theta_max 25.82
_diffrn_reflns_theta_min 2.14
_exptl_absorpt_coefficient_mu 5.110
_exptl_absorpt_correction_T_max 0.8618
_exptl_absorpt_correction_T_min 0.3048
_exptl_absorpt_correction_type multi-scan
_exptl_absorpt_process_details '(SADABS; Sheldrick, 1996)'
_exptl_crystal_colour yellow
_exptl_crystal_density_diffrn 1.883
_exptl_crystal_density_method 'not measured'
_exptl_crystal_description plate
_exptl_crystal_F_000 2912
_exptl_crystal_size_max 0.31
_exptl_crystal_size_mid 0.23
_exptl_crystal_size_min 0.03
_refine_diff_density_max 1.724
_refine_diff_density_min -0.588
_refine_ls_extinction_method none
_refine_ls_goodness_of_fit_ref 1.049
_refine_ls_hydrogen_treatment constr
_refine_ls_matrix_type full
_refine_ls_number_parameters 379
_refine_ls_number_reflns 5087
_refine_ls_number_restraints 0
_refine_ls_restrained_S_all 1.049
_refine_ls_R_factor_all 0.0380
_refine_ls_R_factor_gt 0.0313
_refine_ls_shift/su_max 0.002
_refine_ls_shift/su_mean 0.000
_refine_ls_structure_factor_coef Fsqd
_refine_ls_weighting_details 'calc w=1/[\s^2^(Fo^2^)+(0.0425P)^2^] where P=(Fo^2^+2Fc^2^)/3'
_refine_ls_weighting_scheme calc
_refine_ls_wR_factor_gt 0.0762
_refine_ls_wR_factor_ref 0.0803
_reflns_number_gt 4364
_reflns_number_total 5087
_reflns_threshold_expression I>2\s(I)
_cod_data_source_file hy2251.cif
_cod_data_source_block I
_cod_depositor_comments
;
The following automatic conversions were performed:
'_symmetry_cell_setting' value 'Monoclinic' changed to 'monoclinic'
according to '/home/saulius/struct/CIF-dictionaries/cif_core.dic'
dictionary named 'cif_core.dic' version 2.4.1 from 2010-06-29.

Automatic conversion script
Id: cif_fix_enum 1527 2010-12-29 10:47:43Z saulius 

The following automatic conversions were performed:

'_symmetry_cell_setting' value 'Monoclinic' changed to 'monoclinic'
according to /home/saulius/struct/CIF-dictionaries/cif_core.dic
dictionary named 'cif_core.dic' version 2.4.1 from 2010-06-29.

Automatic conversion script
Id: cif_fix_values 1715 2011-07-08 13:25:40Z adriana 
;
_cod_original_cell_volume 5296.5(11)
_cod_original_sg_symbol_H-M 'C 2/c'
_cod_database_code 2224302
_cod_database_fobs_code 2224302

loop_
_symmetry_equiv_pos_as_xyz
'x, y, z'
'-x, y, -z+1/2'
'x+1/2, y+1/2, z'
'-x+1/2, y+1/2, -z+1/2'
'-x, -y, -z'
'x, -y, z-1/2'
'-x+1/2, -y+1/2, -z'
'x+1/2, -y+1/2, z-1/2'

loop_
_atom_site_type_symbol
_atom_site_label
_atom_site_fract_x
_atom_site_fract_y
_atom_site_fract_z
_atom_site_U_iso_or_equiv
_atom_site_adp_type
_atom_site_calc_flag
_atom_site_refinement_flags
_atom_site_occupancy
_atom_site_disorder_assembly
_atom_site_disorder_group
Ir Ir1 0.365597(4) 0.187358(14) 0.693663(9) 0.03540(8) Uani d . 1 . .
N N1 0.32777(11) 0.0250(3) 0.6890(2) 0.0416(8) Uani d . 1 . .
N N2 0.39933(11) 0.3598(4) 0.7072(2) 0.0426(8) Uani d . 1 . .
N N3 0.38322(11) 0.1393(3) 0.5719(2) 0.0401(8) Uani d . 1 . .
O O1 0.41710(9) 0.0620(3) 0.71739(17) 0.0441(7) Uani d . 1 . .
O O2 0.45390(11) -0.0942(4) 0.6590(2) 0.0706(10) Uani d . 1 . .
O O3 0.45584(9) -0.0840(3) 0.4921(2) 0.0564(8) Uani d . 1 . .
C C1 0.33883(15) -0.1008(4) 0.7107(3) 0.0485(11) Uani d . 1 . .
H H1 0.3663 -0.1186 0.7259 0.058 Uiso calc R 1 . .
C C2 0.31159(19) -0.2054(5) 0.7119(4) 0.0617(14) Uani d . 1 . .
H H2 0.3203 -0.2935 0.7280 0.074 Uiso calc R 1 . .
C C3 0.2721(2) -0.1808(5) 0.6897(4) 0.0640(16) Uani d . 1 . .
H H3 0.2531 -0.2520 0.6897 0.077 Uiso calc R 1 . .
C C4 0.25994(15) -0.0520(5) 0.6672(3) 0.0585(12) Uani d . 1 . .
H H4 0.2324 -0.0342 0.6521 0.070 Uiso calc R 1 . .
C C5 0.28811(13) 0.0521(4) 0.6665(3) 0.0441(10) Uani d . 1 . .
C C6 0.28083(15) 0.1936(4) 0.6436(3) 0.0453(11) Uani d . 1 . .
C C7 0.31502(13) 0.2809(4) 0.6563(3) 0.0409(10) Uani d . 1 . .
C C8 0.30985(14) 0.4155(4) 0.6320(3) 0.0503(11) Uani d . 1 . .
H H8 0.3314 0.4776 0.6405 0.060 Uiso calc R 1 . .
C C9 0.27359(16) 0.4575(5) 0.5961(3) 0.0582(12) Uani d . 1 . .
C C10 0.24033(16) 0.3774(5) 0.5840(3) 0.0613(14) Uani d . 1 . .
H H10 0.2156 0.4105 0.5592 0.074 Uiso calc R 1 . .
C C11 0.24501(13) 0.2484(5) 0.6095(3) 0.0536(12) Uani d . 1 . .
C C12 0.41786(14) 0.4204(4) 0.6459(3) 0.0521(11) Uani d . 1 . .
H H12 0.4174 0.3770 0.5930 0.062 Uiso calc R 1 . .
C C13 0.43741(16) 0.5417(5) 0.6554(4) 0.0663(14) Uani d . 1 . .
H H13 0.4494 0.5824 0.6097 0.080 Uiso calc R 1 . .
C C14 0.43921(18) 0.6028(5) 0.7324(4) 0.0722(16) Uani d . 1 . .
H H14 0.4527 0.6865 0.7409 0.087 Uiso calc R 1 . .
C C15 0.42135(16) 0.5422(5) 0.7969(3) 0.0639(14) Uani d . 1 . .
H H15 0.4229 0.5834 0.8505 0.077 Uiso calc R 1 . .
C C16 0.40075(13) 0.4197(4) 0.7843(3) 0.0458(10) Uani d . 1 . .
C C17 0.37829(14) 0.3462(4) 0.8450(3) 0.0446(10) Uani d . 1 . .
C C18 0.35732(12) 0.2308(4) 0.8132(3) 0.0378(9) Uani d . 1 . .
C C19 0.33531(14) 0.1565(4) 0.8687(3) 0.0434(10) Uani d . 1 . .
H H19 0.3199 0.0808 0.8492 0.052 Uiso calc R 1 . .
C C20 0.33618(17) 0.1936(4) 0.9511(3) 0.0525(13) Uani d . 1 . .
C C21 0.35735(19) 0.3014(5) 0.9836(4) 0.0683(16) Uani d . 1 . .
H H21 0.3583 0.3225 1.0416 0.082 Uiso calc R 1 . .
C C22 0.37700(17) 0.3773(5) 0.9289(3) 0.0649(14) Uani d . 1 . .
C C23 0.43021(13) -0.0015(4) 0.6533(3) 0.0446(10) Uani d . 1 . .
C C24 0.41319(12) 0.0496(4) 0.5690(3) 0.0383(9) Uani d . 1 . .
C C25 0.42684(13) 0.0104(4) 0.4908(3) 0.0437(10) Uani d . 1 . .
C C26 0.41040(14) 0.0726(5) 0.4191(3) 0.0542(12) Uani d . 1 . .
H H26 0.4201 0.0518 0.3663 0.065 Uiso calc R 1 . .
C C27 0.38003(17) 0.1647(5) 0.4247(3) 0.0535(13) Uani d . 1 . .
H H27 0.3682 0.2063 0.3756 0.064 Uiso calc R 1 . .
C C28 0.36687(15) 0.1963(4) 0.5008(3) 0.0458(11) Uani d . 1 . .
H H28 0.3457 0.2598 0.5040 0.055 Uiso calc R 1 . .
C C29 0.46854(15) -0.1295(6) 0.4130(3) 0.0619(13) Uani d . 1 . .
H H29A 0.4832 -0.0568 0.3858 0.074 Uiso calc R 1 . .
H H29B 0.4450 -0.1555 0.3754 0.074 Uiso calc R 1 . .
C C30 0.49507(17) -0.2473(7) 0.4297(5) 0.0751(17) Uani d . 1 . .
H H30 0.5047 -0.2911 0.3824 0.090 Uiso calc R 1 . .
C C31 0.5065(2) -0.2967(5) 0.5026(5) 0.080(2) Uani d . 1 . .
H H31A 0.4976 -0.2565 0.5518 0.097 Uiso calc R 1 . .
H H31B 0.5237 -0.3731 0.5067 0.097 Uiso calc R 1 . .
F F1 0.27033(10) 0.5876(3) 0.5693(2) 0.0866(10) Uani d . 1 . .
F F2 0.21199(9) 0.1647(3) 0.5980(2) 0.0759(9) Uani d . 1 . .
F F3 0.31653(10) 0.1165(3) 1.00528(17) 0.0748(9) Uani d . 1 . .
F F4 0.39817(14) 0.4857(3) 0.9610(2) 0.1073(14) Uani d . 1 . .

loop_
_atom_site_aniso_label
_atom_site_aniso_U_11
_atom_site_aniso_U_22
_atom_site_aniso_U_33
_atom_site_aniso_U_12
_atom_site_aniso_U_13
_atom_site_aniso_U_23
Ir1 0.03972(12) 0.03992(11) 0.02690(11) -0.00128(6) 0.00483(8) -0.00145(6)
N1 0.051(2) 0.0460(19) 0.0293(19) -0.0108(16) 0.0137(16) -0.0091(15)
N2 0.045(2) 0.0455(18) 0.038(2) -0.0053(17) 0.0091(17) 0.0043(17)
N3 0.047(2) 0.0424(17) 0.0316(19) 0.0009(16) 0.0072(16) -0.0010(16)
O1 0.0496(17) 0.0548(16) 0.0270(15) 0.0049(14) -0.0033(13) 0.0029(14)
O2 0.085(3) 0.074(2) 0.053(2) 0.038(2) 0.0088(19) 0.0119(18)
O3 0.0536(19) 0.0692(19) 0.0477(19) 0.0164(16) 0.0118(16) -0.0069(16)
C1 0.064(3) 0.049(2) 0.034(2) -0.008(2) 0.009(2) -0.0010(19)
C2 0.087(4) 0.055(3) 0.045(3) -0.016(3) 0.013(3) -0.004(2)
C3 0.078(4) 0.065(3) 0.051(3) -0.026(3) 0.019(3) -0.009(2)
C4 0.053(3) 0.074(3) 0.049(3) -0.019(3) 0.009(2) -0.010(3)
C5 0.046(2) 0.058(2) 0.030(2) -0.010(2) 0.0149(19) -0.009(2)
C6 0.042(3) 0.061(3) 0.034(3) 0.002(2) 0.008(2) -0.012(2)
C7 0.045(2) 0.051(2) 0.028(2) 0.0021(19) 0.0061(19) -0.0085(18)
C8 0.050(3) 0.053(2) 0.048(3) 0.005(2) 0.004(2) -0.009(2)
C9 0.065(3) 0.055(3) 0.055(3) 0.018(2) 0.004(3) -0.011(2)
C10 0.055(3) 0.076(3) 0.052(3) 0.024(3) 0.002(2) -0.016(3)
C11 0.040(3) 0.074(3) 0.047(3) 0.003(2) 0.008(2) -0.015(3)
C12 0.057(3) 0.057(3) 0.044(3) -0.010(2) 0.015(2) 0.008(2)
C13 0.074(4) 0.067(3) 0.060(3) -0.021(3) 0.016(3) 0.013(3)
C14 0.082(4) 0.054(3) 0.082(4) -0.025(3) 0.011(3) 0.003(3)
C15 0.082(4) 0.052(3) 0.058(3) -0.022(3) 0.010(3) -0.006(2)
C16 0.055(3) 0.042(2) 0.040(2) -0.003(2) 0.003(2) -0.0020(19)
C17 0.056(3) 0.045(2) 0.034(2) -0.005(2) 0.008(2) -0.0061(19)
C18 0.042(2) 0.0404(19) 0.031(2) 0.0027(18) 0.0018(18) -0.0042(18)
C19 0.050(3) 0.049(2) 0.032(2) -0.006(2) 0.011(2) -0.0047(19)
C20 0.067(3) 0.055(3) 0.038(3) -0.007(2) 0.020(3) -0.003(2)
C21 0.089(4) 0.077(4) 0.041(3) -0.016(3) 0.019(3) -0.013(3)
C22 0.097(4) 0.055(3) 0.044(3) -0.022(3) 0.012(3) -0.020(2)
C23 0.047(3) 0.048(2) 0.040(3) 0.003(2) 0.011(2) 0.002(2)
C24 0.042(2) 0.0396(19) 0.034(2) -0.0034(18) 0.0066(18) -0.0004(18)
C25 0.041(2) 0.048(2) 0.042(3) -0.0038(19) 0.010(2) -0.005(2)
C26 0.057(3) 0.068(3) 0.039(3) -0.006(2) 0.013(2) -0.006(2)
C27 0.062(3) 0.071(3) 0.027(2) 0.007(2) 0.000(2) 0.003(2)
C28 0.053(3) 0.052(2) 0.033(2) 0.0068(19) 0.004(2) -0.0005(19)
C29 0.058(3) 0.077(3) 0.053(3) 0.008(3) 0.015(3) -0.021(3)
C30 0.059(3) 0.081(4) 0.087(5) 0.011(3) 0.017(3) -0.022(4)
C31 0.071(4) 0.063(3) 0.110(6) 0.009(3) 0.025(4) 0.000(3)
F1 0.090(2) 0.0581(16) 0.109(3) 0.0262(16) -0.015(2) -0.0043(17)
F2 0.0428(16) 0.101(2) 0.082(3) -0.0054(15) -0.0077(16) -0.0100(18)
F3 0.100(2) 0.087(2) 0.0399(16) -0.0301(18) 0.0257(16) -0.0026(15)
F4 0.177(4) 0.092(2) 0.055(2) -0.071(2) 0.024(2) -0.0337(18)

loop_
_atom_type_symbol
_atom_type_description
_atom_type_scat_dispersion_real
_atom_type_scat_dispersion_imag
_atom_type_scat_source
C C 0.0033 0.0016 'International Tables Vol C Tables 4.2.6.8 and 6.1.1.4'
H H 0.0000 0.0000 'International Tables Vol C Tables 4.2.6.8 and 6.1.1.4'
N N 0.0061 0.0033 'International Tables Vol C Tables 4.2.6.8 and 6.1.1.4'
O O 0.0106 0.0060 'International Tables Vol C Tables 4.2.6.8 and 6.1.1.4'
F F 0.0171 0.0103 'International Tables Vol C Tables 4.2.6.8 and 6.1.1.4'
Ir Ir -1.4442 7.9887 'International Tables Vol C Tables 4.2.6.8 and 6.1.1.4'

loop_
_geom_angle_atom_site_label_1
_geom_angle_atom_site_label_2
_geom_angle_atom_site_label_3
_geom_angle_site_symmetry_1
_geom_angle_site_symmetry_3
_geom_angle
_geom_angle_publ_flag
C7 Ir1 C18 . . 90.86(17) ?
C7 Ir1 N1 . . 81.10(16) ?
C18 Ir1 N1 . . 94.43(15) ?
C7 Ir1 N2 . . 95.32(15) ?
C18 Ir1 N2 . . 80.32(16) ?
N1 Ir1 N2 . . 173.64(13) ?
C7 Ir1 N3 . . 96.53(15) ?
C18 Ir1 N3 . . 171.88(15) ?
N1 Ir1 N3 . . 90.06(13) ?
N2 Ir1 N3 . . 95.59(14) ?
C7 Ir1 O1 . . 170.11(14) ?
C18 Ir1 O1 . . 96.88(14) ?
N1 Ir1 O1 . . 92.13(13) ?
N2 Ir1 O1 . . 92.06(13) ?
N3 Ir1 O1 . . 76.16(12) ?
C1 N1 C5 . . 119.6(4) ?
C1 N1 Ir1 . . 124.4(3) ?
C5 N1 Ir1 . . 116.0(3) ?
C12 N2 C16 . . 118.7(4) ?
C12 N2 Ir1 . . 125.1(3) ?
C16 N2 Ir1 . . 116.1(3) ?
C24 N3 C28 . . 120.4(4) ?
C24 N3 Ir1 . . 115.8(3) ?
C28 N3 Ir1 . . 123.8(3) ?
C23 O1 Ir1 . . 116.9(3) ?
C25 O3 C29 . . 117.5(4) ?
N1 C1 C2 . . 122.2(5) ?
N1 C1 H1 . . 118.9 ?
C2 C1 H1 . . 118.9 ?
C3 C2 C1 . . 119.3(5) ?
C3 C2 H2 . . 120.4 ?
C1 C2 H2 . . 120.4 ?
C2 C3 C4 . . 119.7(5) ?
C2 C3 H3 . . 120.2 ?
C4 C3 H3 . . 120.2 ?
C3 C4 C5 . . 119.9(5) ?
C3 C4 H4 . . 120.0 ?
C5 C4 H4 . . 120.0 ?
N1 C5 C4 . . 119.4(4) ?
N1 C5 C6 . . 113.1(4) ?
C4 C5 C6 . . 127.5(4) ?
C11 C6 C7 . . 118.3(4) ?
C11 C6 C5 . . 126.5(4) ?
C7 C6 C5 . . 115.2(4) ?
C8 C7 C6 . . 117.0(4) ?
C8 C7 Ir1 . . 128.1(3) ?
C6 C7 Ir1 . . 114.4(3) ?
C9 C8 C7 . . 119.8(4) ?
C9 C8 H8 . . 120.1 ?
C7 C8 H8 . . 120.1 ?
F1 C9 C8 . . 118.0(5) ?
F1 C9 C10 . . 117.3(4) ?
C8 C9 C10 . . 124.6(5) ?
C11 C10 C9 . . 115.6(4) ?
C11 C10 H10 . . 122.2 ?
C9 C10 H10 . . 122.2 ?
C10 C11 F2 . . 117.0(4) ?
C10 C11 C6 . . 124.6(5) ?
F2 C11 C6 . . 118.4(5) ?
N2 C12 C13 . . 123.5(5) ?
N2 C12 H12 . . 118.2 ?
C13 C12 H12 . . 118.2 ?
C12 C13 C14 . . 118.5(5) ?
C12 C13 H13 . . 120.7 ?
C14 C13 H13 . . 120.7 ?
C15 C14 C13 . . 119.4(5) ?
C15 C14 H14 . . 120.3 ?
C13 C14 H14 . . 120.3 ?
C14 C15 C16 . . 120.5(5) ?
C14 C15 H15 . . 119.7 ?
C16 C15 H15 . . 119.7 ?
N2 C16 C15 . . 119.3(4) ?
N2 C16 C17 . . 113.4(3) ?
C15 C16 C17 . . 127.2(4) ?
C22 C17 C18 . . 118.7(4) ?
C22 C17 C16 . . 126.0(4) ?
C18 C17 C16 . . 115.2(4) ?
C19 C18 C17 . . 117.6(4) ?
C19 C18 Ir1 . . 127.5(3) ?
C17 C18 Ir1 . . 114.8(3) ?
C20 C19 C18 . . 119.7(4) ?
C20 C19 H19 . . 120.2 ?
C18 C19 H19 . . 120.2 ?
F3 C20 C21 . . 117.2(5) ?
F3 C20 C19 . . 119.1(4) ?
C21 C20 C19 . . 123.6(5) ?
C22 C21 C20 . . 116.6(5) ?
C22 C21 H21 . . 121.7 ?
C20 C21 H21 . . 121.7 ?
C21 C22 F4 . . 117.0(5) ?
C21 C22 C17 . . 123.7(4) ?
F4 C22 C17 . . 119.3(5) ?
O2 C23 O1 . . 124.1(4) ?
O2 C23 C24 . . 121.4(4) ?
O1 C23 C24 . . 114.5(4) ?
N3 C24 C25 . . 120.0(4) ?
N3 C24 C23 . . 115.1(4) ?
C25 C24 C23 . . 124.9(4) ?
O3 C25 C26 . . 124.4(4) ?
O3 C25 C24 . . 117.0(4) ?
C26 C25 C24 . . 118.6(4) ?
C27 C26 C25 . . 119.6(4) ?
C27 C26 H26 . . 120.2 ?
C25 C26 H26 . . 120.2 ?
C28 C27 C26 . . 120.0(5) ?
C28 C27 H27 . . 120.0 ?
C26 C27 H27 . . 120.0 ?
N3 C28 C27 . . 121.4(4) ?
N3 C28 H28 . . 119.3 ?
C27 C28 H28 . . 119.3 ?
O3 C29 C30 . . 107.4(5) ?
O3 C29 H29A . . 110.2 ?
C30 C29 H29A . . 110.2 ?
O3 C29 H29B . . 110.2 ?
C30 C29 H29B . . 110.2 ?
H29A C29 H29B . . 108.5 ?
C31 C30 C29 . . 126.5(6) ?
C31 C30 H30 . . 116.7 ?
C29 C30 H30 . . 116.7 ?
C30 C31 H31A . . 120.0 ?
C30 C31 H31B . . 120.0 ?
H31A C31 H31B . . 120.0 ?

loop_
_geom_bond_atom_site_label_1
_geom_bond_atom_site_label_2
_geom_bond_site_symmetry_2
_geom_bond_distance
_geom_bond_publ_flag
Ir1 C7 . 1.983(4) y
Ir1 C18 . 2.002(4) y
Ir1 N1 . 2.045(3) y
Ir1 N2 . 2.051(4) y
Ir1 N3 . 2.132(3) y
Ir1 O1 . 2.135(3) y
N1 C1 . 1.339(5) ?
N1 C5 . 1.375(6) ?
N2 C12 . 1.341(5) ?
N2 C16 . 1.367(6) ?
N3 C24 . 1.343(5) ?
N3 C28 . 1.352(6) ?
O1 C23 . 1.307(5) ?
O2 C23 . 1.212(5) ?
O3 C25 . 1.346(5) ?
O3 C29 . 1.438(6) ?
C1 C2 . 1.381(7) ?
C1 H1 . 0.9500 ?
C2 C3 . 1.364(9) ?
C2 H2 . 0.9500 ?
C3 C4 . 1.380(7) ?
C3 H3 . 0.9500 ?
C4 C5 . 1.398(6) ?
C4 H4 . 0.9500 ?
C5 C6 . 1.465(6) ?
C6 C11 . 1.391(7) ?
C6 C7 . 1.436(6) ?
C7 C8 . 1.397(6) ?
C8 C9 . 1.369(7) ?
C8 H8 . 0.9500 ?
C9 F1 . 1.360(5) ?
C9 C10 . 1.369(7) ?
C10 C11 . 1.349(8) ?
C10 H10 . 0.9500 ?
C11 F2 . 1.382(5) ?
C12 C13 . 1.371(6) ?
C12 H12 . 0.9500 ?
C13 C14 . 1.373(8) ?
C13 H13 . 0.9500 ?
C14 C15 . 1.368(7) ?
C14 H14 . 0.9500 ?
C15 C16 . 1.404(6) ?
C15 H15 . 0.9500 ?
C16 C17 . 1.465(6) ?
C17 C22 . 1.384(6) ?
C17 C18 . 1.417(6) ?
C18 C19 . 1.404(6) ?
C19 C20 . 1.369(7) ?
C19 H19 . 0.9500 ?
C20 F3 . 1.361(5) ?
C20 C21 . 1.365(7) ?
C21 C22 . 1.359(7) ?
C21 H21 . 0.9500 ?
C22 F4 . 1.367(5) ?
C23 C24 . 1.514(6) ?
C24 C25 . 1.419(6) ?
C25 C26 . 1.383(6) ?
C26 C27 . 1.373(7) ?
C26 H26 . 0.9500 ?
C27 C28 . 1.362(7) ?
C27 H27 . 0.9500 ?
C28 H28 . 0.9500 ?
C29 C30 . 1.479(8) ?
C29 H29A . 0.9900 ?
C29 H29B . 0.9900 ?
C30 C31 . 1.299(10) ?
C30 H30 . 0.9500 ?
C31 H31A . 0.9500 ?
C31 H31B . 0.9500 ?

loop_
_geom_hbond_atom_site_label_D
_geom_hbond_atom_site_label_H
_geom_hbond_atom_site_label_A
_geom_hbond_site_symmetry_A
_geom_hbond_distance_DH
_geom_hbond_distance_HA
_geom_hbond_distance_DA
_geom_hbond_angle_DHA
_geom_hbond_publ_flag
C3 H3 F1 1_545 0.95 2.60 2.997(6) 106 y
C28 H28 F2 7_556 0.95 2.55 3.280(6) 134 y
C10 H10 F3 4_556 0.95 2.50 3.299(6) 142 y
C12 H12 F4 6_565 0.95 2.56 3.130(6) 119 y
C26 H26 O1 6 0.95 2.63 3.519(5) 155 y
C14 H14 O2 1_565 0.95 2.54 3.275(6) 134 y
